data_8101130
loop_
_publ_author_name
'Tiekink, E. R. T.'

_publ_section_title
;
Crystal structure of 2,2'>-bipyridyl adduct of bis(dibutyldithiocarbamato)
zinc(II), [Zn(S~2~CNBu~2~)~2~(bipy)]
;
_journal_issue 4
_journal_name_full 'Zeitschrift f\"ur Kristallographie - New Crystal Structures'
_journal_page_first 575
_journal_page_last 576
_journal_volume 216
_journal_year 2001
_chemical_formula_moiety 'C28 H44 N4 S4 Zn '
_chemical_formula_structural '[Zn(S2 CNBu2)2 (bipy)]'
_chemical_formula_sum 'C28 H44 N4 S4 Zn'
_chemical_formula_weight 630.30
_space_group_IT_number 56
_symmetry_cell_setting orthorhombic
_symmetry_Int_Tables_number 56
_symmetry_space_group_name_Hall '-P 2ab 2ac'
_symmetry_space_group_name_H-M 'P c c n'
_cell_angle_alpha 90
_cell_angle_beta 90
_cell_angle_gamma 90
_cell_formula_units_Z 4
_cell_length_a 6.597(4)
_cell_length_b 28.831(5)
_cell_length_c 16.617(3)
_cell_measurement_temperature 173
_cell_volume 3161(1)
_diffrn_ambient_temperature 173
_exptl_crystal_density_diffrn 1.325
_cod_original_formula_sum 'C28 H44 N4 S4 Zn '
_cod_database_code 8101130

loop_
_symmetry_equiv_pos_as_xyz
'  +x,  +y,  +z'
'1/2-x,1/2-y,  +z'
'1/2+x,  -y,1/2-z'
'  -x,1/2+y,1/2-z'
'  -x,  -y,  -z'
'1/2+x,1/2+y,  -z'
'1/2-x,  +y,1/2+z'
'  +x,1/2-y,1/2+z'

loop_
_atom_site_label
_atom_site_type_symbol
_atom_site_fract_x
_atom_site_fract_y
_atom_site_fract_z
_atom_site_U_iso_or_equiv
_atom_site_adp_type
_atom_site_occupancy
_atom_site_symmetry_multiplicity
_atom_site_Wyckoff_symbol
_atom_site_calc_flag
_atom_site_refinement_flags
_atom_site_disorder_assembly
_atom_site_disorder_group
Zn Zn 0.2500 0.2500 0.02218(2) 0.02296(14) Uani 1 4 c d S . .
S1 S 0.00708(10) 0.31057(2) -0.00571(4) 0.03056(18) Uani 1 8 e d . . .
S2 S 0.41271(10) 0.31482(2) -0.07879(4) 0.02978(18) Uani 1 8 e d . . .
N1 N 0.1265(3) 0.37937(7) -0.10041(12) 0.0248(4) Uani 1 8 e d . . .
N2 N 0.4138(3) 0.27636(7) 0.12489(12) 0.0210(4) Uani 1 8 e d . . .
C1 C 0.1790(4) 0.33931(8) -0.06546(14) 0.0239(5) Uani 1 8 e d . . .
C2 C 0.2694(4) 0.40600(9) -0.14970(18) 0.0322(6) Uani 1 8 e d . . .
C3 C 0.2601(5) 0.39366(11) -0.23807(18) 0.0437(8) Uani 1 8 e d . . .
C4 C 0.4157(6) 0.41970(15) -0.2887(2) 0.0577(10) Uani 1 8 e d . . .
C5 C 0.3769(7) 0.47098(15) -0.2960(3) 0.0749(14) Uani 1 8 e d . . .
C6 C -0.0760(4) 0.40014(9) -0.08992(16) 0.0289(6) Uani 1 8 e d . . .
C7 C -0.0806(5) 0.43381(13) -0.0191(2) 0.0478(8) Uani 1 8 e d . . .
C8 C -0.2927(6) 0.45422(15) -0.0028(3) 0.0577(10) Uani 1 8 e d . . .
C9 C -0.4179(7) 0.42386(15) 0.0444(3) 0.0673(11) Uani 1 8 e d . . .
C10 C 0.5867(4) 0.30076(9) 0.12029(15) 0.0265(5) Uani 1 8 e d . . .
C11 C 0.6984(4) 0.31293(9) 0.18757(18) 0.0296(6) Uani 1 8 e d . . .
C12 C 0.6290(4) 0.29997(9) 0.26219(15) 0.0272(5) Uani 1 8 e d . . .
C13 C 0.4500(4) 0.27470(8) 0.26826(14) 0.0235(5) Uani 1 8 e d . . .
C14 C 0.3469(4) 0.26345(8) 0.19778(14) 0.0196(5) Uani 1 8 e d . . .
H1 H 0.2392 0.4380 -0.1439 0.038 Uiso 1 8 e d . . .
H2 H 0.4028 0.4002 -0.1308 0.038 Uiso 1 8 e d . . .
H3 H 0.2838 0.3613 -0.2436 0.052 Uiso 1 8 e d . . .
H4 H 0.1285 0.4009 -0.2577 0.052 Uiso 1 8 e d . . .
H5 H 0.5453 0.4155 -0.2649 0.069 Uiso 1 8 e d . . .
H6 H 0.4157 0.4067 -0.3412 0.069 Uiso 1 8 e d . . .
H7 H 0.3692 0.4843 -0.2438 0.090 Uiso 1 8 e d . . .
H8 H 0.4843 0.4850 -0.3252 0.090 Uiso 1 8 e d . . .
H9 H 0.2526 0.4759 -0.3236 0.090 Uiso 1 8 e d . . .
H10 H -0.1115 0.4164 -0.1376 0.034 Uiso 1 8 e d . . .
H11 H -0.1716 0.3761 -0.0805 0.034 Uiso 1 8 e d . . .
H12 H -0.0367 0.4178 0.0277 0.057 Uiso 1 8 e d . . .
H13 H 0.0100 0.4586 -0.0303 0.057 Uiso 1 8 e d . . .
H14 H -0.2774 0.4827 0.0253 0.069 Uiso 1 8 e d . . .
H15 H -0.3578 0.4597 -0.0529 0.069 Uiso 1 8 e d . . .
H16 H -0.3964 0.4299 0.0999 0.080 Uiso 1 8 e d . . .
H17 H -0.5563 0.4291 0.0315 0.080 Uiso 1 8 e d . . .
H18 H -0.3838 0.3925 0.0329 0.080 Uiso 1 8 e d . . .
H19 H 0.6343 0.3100 0.0688 0.032 Uiso 1 8 e d . . .
H20 H 0.8210 0.3300 0.1822 0.035 Uiso 1 8 e d . . .
H21 H 0.7026 0.3082 0.3092 0.033 Uiso 1 8 e d . . .
H22 H 0.3994 0.2653 0.3193 0.028 Uiso 1 8 e d . . .

loop_
_atom_site_aniso_label
_atom_site_aniso_U_11
_atom_site_aniso_U_22
_atom_site_aniso_U_33
_atom_site_aniso_U_23
_atom_site_aniso_U_13
_atom_site_aniso_U_12
Zn 0.0241(2) 0.0261(2) 0.0187(2) 0.000 0.000 0.00251(17)
S1 0.0271(3) 0.0323(3) 0.0323(3) 0.0120(3) 0.0046(3) 0.0019(3)
S2 0.0254(3) 0.0360(4) 0.0279(3) -0.0022(3) 0.0012(3) 0.0045(3)
N1 0.0262(11) 0.0244(10) 0.0237(10) 0.0035(8) 0.0014(9) 0.0001(8)
N2 0.0187(9) 0.0226(10) 0.0217(9) -0.0008(7) 0.0004(8) 0.0016(8)
C1 0.0261(12) 0.0261(12) 0.0194(11) -0.0033(9) -0.0010(9) 0.0003(10)
C2 0.0362(15) 0.0281(12) 0.0323(13) 0.0072(11) 0.0007(12) -0.0073(12)
C3 0.061(2) 0.0399(16) 0.0301(15) 0.0030(12) 0.0058(15) -0.0143(16)
C4 0.068(3) 0.064(2) 0.0412(18) 0.0137(16) 0.0158(17) -0.014(2)
C5 0.081(3) 0.065(3) 0.079(3) 0.035(2) 0.009(2) -0.017(2)
C6 0.0283(13) 0.0272(12) 0.0312(13) 0.0038(10) -0.0043(11) 0.0032(11)
C7 0.0373(17) 0.056(2) 0.0497(19) -0.0195(16) -0.0064(15) 0.0127(16)
C8 0.051(2) 0.064(2) 0.059(2) -0.0117(19) 0.0000(17) 0.0191(19)
C9 0.061(3) 0.062(2) 0.078(3) -0.003(2) 0.006(2) 0.010(2)
C10 0.0238(12) 0.0300(13) 0.0258(12) 0.0006(10) 0.0019(10) -0.0009(10)
C11 0.0220(12) 0.0280(12) 0.0388(14) -0.0014(11) -0.0021(11) -0.0048(10)
C12 0.0234(13) 0.0314(13) 0.0269(12) -0.0088(10) -0.0051(10) 0.0015(10)
C13 0.0251(12) 0.0256(12) 0.0197(11) -0.0023(9) 0.0003(10) 0.0029(10)
C14 0.0197(12) 0.0181(10) 0.0209(10) -0.0010(8) 0.0010(9) 0.0043(9)

loop_
_geom_bond_atom_site_label_1
_geom_bond_atom_site_label_2
_geom_bond_distance
_geom_bond_site_symmetry_2
_geom_bond_publ_flag
Zn N2 2.158(2) . ?
Zn N2 2.158(2) 2 ?
Zn S1 2.4151(9) 2 ?
Zn S1 2.4151(9) . ?
Zn S2 2.7313(8) 2 ?
Zn S2 2.7313(8) . ?
S1 C1 1.720(3) . ?
S2 C1 1.710(3) . ?
N1 C1 1.338(3) . ?
N1 C2 1.466(3) . ?
N1 C6 1.474(3) . ?
N2 C14 1.342(3) . ?
N2 C10 1.342(3) . ?
C2 C3 1.512(4) . ?
C3 C4 1.525(4) . ?
C4 C5 1.505(6) . ?
C6 C7 1.525(4) . ?
C7 C8 1.542(5) . ?
C8 C9 1.436(6) . ?
C10 C11 1.384(4) . ?
C11 C12 1.374(4) . ?
C12 C13 1.391(4) . ?
C13 C14 1.393(3) . ?
C14 C14 1.495(5) 2 ?
